data_7105434
loop_
_publ_author_name
'Cresswell, Ammie L'
'Piepenbrock, Marc-Oliver M'
'Steed, Jonathan W'

_publ_section_title
;
 A water soluble, anion-binding zwitterionic capsule based on
 electrostatic interactions between self-complementary hemispheres.
;
_journal_issue 16
_journal_name_full 'Chemical communications (Cambridge, England)'
_journal_page_first 2787
_journal_page_last 2789
_journal_paper_doi 10.1039/b926149d
_journal_volume 46
_journal_year 2010
_chemical_formula_sum 'C33 H51 N3 O15'
_chemical_formula_weight 729.77
_chemical_name_common 'Ammies Zwitterion'
_chemical_name_systematic
;
?
;
_space_group_IT_number 2
_symmetry_cell_setting triclinic
_symmetry_space_group_name_Hall '-P 1'
_symmetry_space_group_name_H-M 'P -1'
_atom_sites_solution_hydrogens geom
_atom_sites_solution_primary direct
_atom_sites_solution_secondary difmap
_audit_creation_method SHELXL-97
_cell_angle_alpha 82.800(3)
_cell_angle_beta 89.161(3)
_cell_angle_gamma 80.989(3)
_cell_formula_units_Z 4
_cell_length_a 10.5704(15)
_cell_length_b 17.283(2)
_cell_length_c 19.733(3)
_cell_measurement_reflns_used 996
_cell_measurement_temperature 120(2)
_cell_measurement_theta_max 56.342
_cell_measurement_theta_min 5.749
_cell_volume 3532.4(8)
_computing_cell_refinement SAINT
_computing_data_collection SAINT
_computing_data_reduction SAINT
_computing_molecular_graphics X-Seed
_computing_structure_refinement 'SHELXL-97 (Sheldrick, 1997)'
_computing_structure_solution 'SHELXS-97 (Sheldrick, 1990)'
_diffrn_ambient_temperature 120(2)
_diffrn_measured_fraction_theta_full 0.998
_diffrn_measured_fraction_theta_max 0.998
_diffrn_measurement_device_type SMART6000
_diffrn_radiation_monochromator graphite
_diffrn_radiation_source 'fine-focus sealed tube'
_diffrn_radiation_type MoK\a
_diffrn_radiation_wavelength 0.71073
_diffrn_reflns_av_R_equivalents 0.0398
_diffrn_reflns_av_sigmaI/netI 0.0412
_diffrn_reflns_limit_h_max 11
_diffrn_reflns_limit_h_min -11
_diffrn_reflns_limit_k_max 19
_diffrn_reflns_limit_k_min -19
_diffrn_reflns_limit_l_max 21
_diffrn_reflns_limit_l_min -21
_diffrn_reflns_number 31569
_diffrn_reflns_theta_full 23.33
_diffrn_reflns_theta_max 23.33
_diffrn_reflns_theta_min 1.04
_exptl_absorpt_coefficient_mu 0.108
_exptl_absorpt_correction_T_max 0.9839
_exptl_absorpt_correction_T_min 0.9682
_exptl_absorpt_correction_type empirical
_exptl_crystal_colour colourless
_exptl_crystal_density_diffrn 1.372
_exptl_crystal_density_method 'not measured'
_exptl_crystal_description block
_exptl_crystal_F_000 1560
_exptl_crystal_size_max 0.30
_exptl_crystal_size_mid 0.25
_exptl_crystal_size_min 0.15
_refine_diff_density_max 1.245
_refine_diff_density_min -0.767
_refine_diff_density_rms 0.062
_refine_ls_extinction_coef 0.0010(3)
_refine_ls_extinction_expression Fc^*^=kFc[1+0.001xFc^2^\l^3^/sin(2\q)]^-1/4^
_refine_ls_extinction_method SHELXL
_refine_ls_goodness_of_fit_ref 1.019
_refine_ls_hydrogen_treatment noref
_refine_ls_matrix_type full
_refine_ls_number_parameters 947
_refine_ls_number_reflns 10199
_refine_ls_number_restraints 0
_refine_ls_restrained_S_all 1.019
_refine_ls_R_factor_all 0.0809
_refine_ls_R_factor_gt 0.0616
_refine_ls_shift/su_max 0.001
_refine_ls_shift/su_mean 0.000
_refine_ls_structure_factor_coef Fsqd
_refine_ls_weighting_details 'calc w=1/[\s^2^(Fo^2^)+(0.0662P)^2^+7.3408P] where P=(Fo^2^+2Fc^2^)/3'
_refine_ls_weighting_scheme calc
_refine_ls_wR_factor_gt 0.1500
_refine_ls_wR_factor_ref 0.1620
_reflns_number_gt 7995
_reflns_number_total 10199
_reflns_threshold_expression >2sigma(I)
_cod_data_source_file b926149d.txt
_cod_data_source_block 08SRV46M.CIF
_cod_original_cell_volume 3532.4(9)
_cod_original_sg_symbol_H-M P-1
_cod_database_code 7105434

loop_
_symmetry_equiv_pos_as_xyz
'x, y, z'
'-x, -y, -z'

loop_
_atom_site_label
_atom_site_type_symbol
_atom_site_fract_x
_atom_site_fract_y
_atom_site_fract_z
_atom_site_U_iso_or_equiv
_atom_site_adp_type
_atom_site_occupancy
_atom_site_symmetry_multiplicity
_atom_site_calc_flag
_atom_site_refinement_flags
_atom_site_disorder_assembly
_atom_site_disorder_group
O6 O 0.7716(2) 0.20518(14) 0.01215(12) 0.0222(5) Uani 1 1 d . . .
N24 N 1.1471(2) 0.23888(15) 0.00706(13) 0.0172(6) Uani 1 1 d . . .
O4 O 2.0398(2) 0.27706(15) -0.16659(13) 0.0305(6) Uani 1 1 d . . .
O3 O 2.0716(2) 0.15128(14) -0.18778(12) 0.0272(6) Uani 1 1 d . . .
N16 N 1.6597(2) 0.27513(15) -0.12987(13) 0.0171(6) Uani 1 1 d . . .
O2 O 1.4929(2) 0.29835(15) 0.38201(12) 0.0346(7) Uani 1 1 d . . .
N8 N 1.5960(2) 0.29478(15) 0.18047(13) 0.0161(6) Uani 1 1 d . . .
O5 O 0.8270(2) 0.07480(15) 0.02851(15) 0.0389(7) Uani 1 1 d . . .
O1 O 1.5859(2) 0.17277(14) 0.40840(12) 0.0276(6) Uani 1 1 d . . .
C3 C 1.5031(3) 0.34735(18) -0.05501(16) 0.0162(7) Uani 1 1 d . . .
C2 C 1.5663(3) 0.35716(18) 0.00504(16) 0.0149(7) Uani 1 1 d . . .
C31 C 1.6996(3) 0.37916(19) 0.00074(16) 0.0170(7) Uani 1 1 d . . .
H31A H 1.7470 0.3549 -0.0369 0.020 Uiso 1 1 calc R . .
H31B H 1.7465 0.3583 0.0439 0.020 Uiso 1 1 calc R . .
C18 C 1.8654(3) 0.20706(19) -0.15375(16) 0.0183(7) Uani 1 1 d . . .
C29 C 1.2426(3) 0.1784(2) 0.00289(18) 0.0232(8) Uani 1 1 d . . .
H29 H 1.3290 0.1875 -0.0001 0.028 Uiso 1 1 calc R . .
C6 C 1.3729(3) 0.33698(18) 0.07045(17) 0.0177(7) Uani 1 1 d . . .
C25 C 1.0242(3) 0.22753(19) 0.01075(16) 0.0169(7) Uani 1 1 d . . .
H25 H 0.9586 0.2715 0.0128 0.020 Uiso 1 1 calc R . .
C1 C 1.4998(3) 0.35251(18) 0.06702(16) 0.0154(7) Uani 1 1 d . . .
C4 C 1.3744(3) 0.33651(18) -0.05358(17) 0.0173(7) Uani 1 1 d . . .
C13 C 1.6568(3) 0.22842(19) 0.15833(17) 0.0204(8) Uani 1 1 d . . .
H13 H 1.6796 0.2285 0.1116 0.024 Uiso 1 1 calc R . .
C17 C 1.7844(3) 0.2755(2) -0.14386(16) 0.0180(7) Uani 1 1 d . . .
H17 H 1.8175 0.3238 -0.1470 0.022 Uiso 1 1 calc R . .
C9 C 1.5630(3) 0.2965(2) 0.24689(16) 0.0180(7) Uani 1 1 d . . .
H9 H 1.5204 0.3442 0.2613 0.022 Uiso 1 1 calc R . .
C12 C 1.6861(3) 0.1607(2) 0.20295(18) 0.0255(8) Uani 1 1 d . . .
H12 H 1.7294 0.1138 0.1874 0.031 Uiso 1 1 calc R . .
C26 C 0.9916(3) 0.15369(19) 0.01161(17) 0.0207(8) Uani 1 1 d . . .
C33 C 1.3019(3) 0.3383(2) -0.11948(17) 0.0222(8) Uani 1 1 d . . .
H33A H 1.2279 0.3098 -0.1106 0.027 Uiso 1 1 calc R . .
H33B H 1.3586 0.3115 -0.1526 0.027 Uiso 1 1 calc R . .
C21 C 1.6100(3) 0.20715(19) -0.12386(17) 0.0204(8) Uani 1 1 d . . .
H21 H 1.5222 0.2075 -0.1125 0.024 Uiso 1 1 calc R . .
C5 C 1.3107(3) 0.33084(18) 0.00944(17) 0.0178(7) Uani 1 1 d . . .
C30 C 0.8508(3) 0.1438(2) 0.01791(17) 0.0210(8) Uani 1 1 d . . .
C7 C 1.5636(3) 0.36827(18) 0.13105(16) 0.0172(7) Uani 1 1 d . . .
H7A H 1.6429 0.3903 0.1184 0.021 Uiso 1 1 calc R . .
H7B H 1.5056 0.4081 0.1534 0.021 Uiso 1 1 calc R . .
C11 C 1.6518(3) 0.1614(2) 0.27090(17) 0.0226(8) Uani 1 1 d . . .
H11 H 1.6703 0.1144 0.3020 0.027 Uiso 1 1 calc R . .
C14 C 1.5522(3) 0.2341(2) 0.36838(17) 0.0217(8) Uani 1 1 d . . .
C15 C 1.5744(3) 0.35165(19) -0.12205(16) 0.0187(7) Uani 1 1 d . . .
H15A H 1.5119 0.3645 -0.1602 0.022 Uiso 1 1 calc R . .
H15B H 1.6269 0.3946 -0.1244 0.022 Uiso 1 1 calc R . .
C19 C 1.8146(3) 0.1375(2) -0.14949(16) 0.0206(8) Uani 1 1 d . . .
H19 H 1.8677 0.0897 -0.1571 0.025 Uiso 1 1 calc R . .
C22 C 2.0047(3) 0.2122(2) -0.17050(16) 0.0209(8) Uani 1 1 d . . .
C23 C 1.1713(3) 0.32158(19) 0.01008(18) 0.0203(8) Uani 1 1 d . . .
H23A H 1.1319 0.3401 0.0522 0.024 Uiso 1 1 calc R . .
H23B H 1.1280 0.3561 -0.0293 0.024 Uiso 1 1 calc R . .
C10 C 1.5904(3) 0.2302(2) 0.29388(17) 0.0189(7) Uani 1 1 d . . .
C20 C 1.6857(3) 0.1377(2) -0.13410(17) 0.0220(8) Uani 1 1 d . . .
H20 H 1.6505 0.0900 -0.1307 0.026 Uiso 1 1 calc R . .
C28 C 1.2148(3) 0.1036(2) 0.0030(2) 0.0312(9) Uani 1 1 d . . .
H28 H 1.2816 0.0606 -0.0006 0.037 Uiso 1 1 calc R . .
C35 C 1.3056(3) 0.3273(2) 0.13848(17) 0.0229(8) Uani 1 1 d . . .
H35A H 1.2159 0.3542 0.1330 0.027 Uiso 1 1 calc R . .
H35B H 1.3481 0.3533 0.1718 0.027 Uiso 1 1 calc R . .
C27 C 1.0891(3) 0.0909(2) 0.0084(2) 0.0305(9) Uani 1 1 d . . .
H27 H 1.0695 0.0389 0.0099 0.037 Uiso 1 1 calc R . .
C36 C 1.3064(4) 0.2403(2) 0.16684(19) 0.0290(9) Uani 1 1 d . . .
H36A H 1.2617 0.2372 0.2108 0.043 Uiso 1 1 calc R . .
H36B H 1.3950 0.2137 0.1733 0.043 Uiso 1 1 calc R . .
H36C H 1.2628 0.2146 0.1345 0.043 Uiso 1 1 calc R . .
C34 C 1.2549(4) 0.4233(2) -0.14925(19) 0.0301(9) Uani 1 1 d . . .
H34A H 1.2076 0.4240 -0.1917 0.045 Uiso 1 1 calc R . .
H34B H 1.3285 0.4511 -0.1589 0.045 Uiso 1 1 calc R . .
H34C H 1.1985 0.4496 -0.1164 0.045 Uiso 1 1 calc R . .
C32 C 1.6934(3) 0.4680(2) -0.01170(19) 0.0245(8) Uani 1 1 d . . .
H32A H 1.7804 0.4810 -0.0136 0.037 Uiso 1 1 calc R . .
H32B H 1.6464 0.4920 0.0256 0.037 Uiso 1 1 calc R . .
H32C H 1.6492 0.4885 -0.0551 0.037 Uiso 1 1 calc R . .
O12 O 0.2709(2) 0.68576(14) 0.47118(12) 0.0235(6) Uani 1 1 d . . .
N52 N 1.1429(2) 0.79628(15) 0.32968(13) 0.0156(6) Uani 1 1 d . . .
O9 O 1.5617(2) 0.68387(15) 0.27331(12) 0.0276(6) Uani 1 1 d . . .
O11 O 0.3402(2) 0.56104(14) 0.45346(14) 0.0312(6) Uani 1 1 d . . .
O8 O 1.0035(2) 0.74034(16) 0.84675(12) 0.0328(6) Uani 1 1 d . . .
N44 N 1.1000(2) 0.76874(16) 0.64273(13) 0.0188(6) Uani 1 1 d . . .
O10 O 1.5203(2) 0.81069(15) 0.28972(13) 0.0299(6) Uani 1 1 d . . .
N60 N 0.6420(2) 0.73514(16) 0.46341(13) 0.0172(6) Uani 1 1 d . . .
C54 C 1.3509(3) 0.73556(19) 0.30161(16) 0.0177(7) Uani 1 1 d . . .
C38 C 1.0559(3) 0.85591(18) 0.47291(17) 0.0171(7) Uani 1 1 d . . .
C40 C 0.8594(3) 0.84588(18) 0.41302(17) 0.0179(7) Uani 1 1 d . . .
O7 O 1.1256(2) 0.62164(15) 0.86139(12) 0.0301(6) Uani 1 1 d . . .
C39 C 0.9882(3) 0.85662(18) 0.41202(16) 0.0163(7) Uani 1 1 d . . .
C65 C 0.7398(3) 0.6796(2) 0.44958(17) 0.0208(8) Uani 1 1 d . . .
H65 H 0.8247 0.6915 0.4473 0.025 Uiso 1 1 calc R . .
C62 C 0.4934(3) 0.64646(19) 0.45557(16) 0.0179(7) Uani 1 1 d . . .
C57 C 1.0973(3) 0.72755(19) 0.33079(16) 0.0183(7) Uani 1 1 d . . .
H57 H 1.0102 0.7251 0.3419 0.022 Uiso 1 1 calc R . .
C53 C 1.2661(3) 0.8008(2) 0.31509(16) 0.0187(7) Uani 1 1 d . . .
H53 H 1.2955 0.8501 0.3140 0.022 Uiso 1 1 calc R . .
C51 C 1.0551(3) 0.86933(19) 0.34408(16) 0.0181(7) Uani 1 1 d . . .
H51A H 0.9902 0.8846 0.3072 0.022 Uiso 1 1 calc R . .
H51B H 1.1052 0.9131 0.3445 0.022 Uiso 1 1 calc R . .
C61 C 0.5205(3) 0.7194(2) 0.46663(15) 0.0174(7) Uani 1 1 d . . .
H61 H 0.4527 0.7593 0.4767 0.021 Uiso 1 1 calc R . .
C43 C 1.0631(3) 0.8467(2) 0.60056(17) 0.0213(8) Uani 1 1 d . . .
H43A H 1.1413 0.8703 0.5890 0.026 Uiso 1 1 calc R . .
H43B H 1.0074 0.8823 0.6280 0.026 Uiso 1 1 calc R . .
C42 C 0.8667(3) 0.82569(19) 0.53761(17) 0.0199(8) Uani 1 1 d . . .
C55 C 1.3040(3) 0.6648(2) 0.30184(16) 0.0200(8) Uani 1 1 d . . .
H55 H 1.3598 0.6188 0.2923 0.024 Uiso 1 1 calc R . .
C58 C 1.4904(3) 0.7438(2) 0.28726(16) 0.0198(8) Uani 1 1 d . . .
C41 C 0.7998(3) 0.82882(18) 0.47631(17) 0.0180(7) Uani 1 1 d . . .
C56 C 1.1767(3) 0.66124(19) 0.31591(16) 0.0191(7) Uani 1 1 d . . .
H56 H 1.1442 0.6131 0.3153 0.023 Uiso 1 1 calc R . .
C48 C 1.2016(3) 0.6368(2) 0.65189(18) 0.0262(8) Uani 1 1 d . . .
H48 H 1.2473 0.5939 0.6314 0.031 Uiso 1 1 calc R . .
C59 C 0.6617(3) 0.81619(19) 0.47746(18) 0.0208(8) Uani 1 1 d . . .
H59A H 0.6254 0.8254 0.5228 0.025 Uiso 1 1 calc R . .
H59B H 0.6132 0.8559 0.4430 0.025 Uiso 1 1 calc R . .
C64 C 0.7178(3) 0.6060(2) 0.43868(17) 0.0237(8) Uani 1 1 d . . .
H64 H 0.7871 0.5668 0.4292 0.028 Uiso 1 1 calc R . .
C67 C 1.1893(3) 0.87713(19) 0.47051(17) 0.0187(7) Uani 1 1 d . . .
H67A H 1.2316 0.8626 0.4278 0.022 Uiso 1 1 calc R . .
H67B H 1.2400 0.8465 0.5095 0.022 Uiso 1 1 calc R . .
C49 C 1.1647(3) 0.7079(2) 0.61349(17) 0.0213(8) Uani 1 1 d . . .
H49 H 1.1845 0.7146 0.5662 0.026 Uiso 1 1 calc R . .
C37 C 0.9935(3) 0.84145(19) 0.53521(16) 0.0176(7) Uani 1 1 d . . .
C46 C 1.1072(3) 0.6904(2) 0.75087(17) 0.0206(8) Uani 1 1 d . . .
C66 C 0.3567(3) 0.6293(2) 0.46069(16) 0.0193(8) Uani 1 1 d . . .
C50 C 1.0751(3) 0.6837(2) 0.82690(17) 0.0204(8) Uani 1 1 d . . .
C47 C 1.1723(3) 0.6271(2) 0.72114(18) 0.0249(8) Uani 1 1 d . . .
H47 H 1.1967 0.5774 0.7479 0.030 Uiso 1 1 calc R . .
C70 C 0.7428(3) 0.9450(2) 0.32253(18) 0.0259(8) Uani 1 1 d . . .
H70A H 0.6949 0.9510 0.2795 0.039 Uiso 1 1 calc R . .
H70B H 0.8190 0.9707 0.3153 0.039 Uiso 1 1 calc R . .
H70C H 0.6883 0.9694 0.3571 0.039 Uiso 1 1 calc R . .
C45 C 1.0713(3) 0.7609(2) 0.71006(16) 0.0204(8) Uani 1 1 d . . .
H45 H 1.0258 0.8046 0.7294 0.024 Uiso 1 1 calc R . .
C63 C 0.5943(3) 0.5893(2) 0.44159(16) 0.0210(8) Uani 1 1 d . . .
H63 H 0.5784 0.5385 0.4340 0.025 Uiso 1 1 calc R . .
C69 C 0.7835(3) 0.8572(2) 0.34693(17) 0.0207(8) Uani 1 1 d . . .
H69A H 0.7065 0.8312 0.3542 0.025 Uiso 1 1 calc R . .
H69B H 0.8365 0.8322 0.3115 0.025 Uiso 1 1 calc R . .
C71 C 0.8037(3) 0.8070(2) 0.60598(18) 0.0287(9) Uani 1 1 d . . .
H71A H 0.8471 0.8293 0.6414 0.034 Uiso 1 1 calc R . .
H71B H 0.7132 0.8329 0.6035 0.034 Uiso 1 1 calc R . .
C68 C 1.1867(3) 0.9653(2) 0.47363(19) 0.0258(8) Uani 1 1 d . . .
H68A H 1.2746 0.9770 0.4724 0.039 Uiso 1 1 calc R . .
H68B H 1.1456 0.9797 0.5161 0.039 Uiso 1 1 calc R . .
H68C H 1.1384 0.9957 0.4345 0.039 Uiso 1 1 calc R . .
C72 C 0.8079(4) 0.7214(3) 0.6266(2) 0.0486(12) Uani 1 1 d . . .
H72A H 0.7652 0.7130 0.6707 0.073 Uiso 1 1 calc R . .
H72B H 0.8973 0.6955 0.6306 0.073 Uiso 1 1 calc R . .
H72C H 0.7640 0.6990 0.5921 0.073 Uiso 1 1 calc R . .
O17W O 0.0411(2) 0.61736(15) 0.47464(13) 0.0302(6) Uani 1 1 d . . .
O9W O 0.9789(2) 0.52086(15) 0.93000(13) 0.0338(6) Uani 1 1 d . . .
O13W O 1.6571(2) 0.85772(15) 0.17051(13) 0.0308(6) Uani 1 1 d . . .
O3W O 2.1711(2) 0.32187(14) -0.28524(12) 0.0256(6) Uani 1 1 d . . .
O16W O 0.3264(3) 0.44082(15) 0.37915(14) 0.0371(7) Uani 1 1 d . . .
O11W O 0.9330(2) 0.52979(15) 0.58251(13) 0.0330(6) Uani 1 1 d . . .
O4W O 0.9067(3) 0.01059(15) 0.15695(15) 0.0430(7) Uani 1 1 d . . .
O7W O 1.3571(3) 0.47927(18) 0.23844(16) 0.0541(9) Uani 1 1 d . . .
O10W O 1.0324(3) 0.47248(17) 0.71134(15) 0.0534(9) Uani 1 1 d . . .
O1W O 1.5013(3) 0.02915(19) 0.4331(2) 0.0660(10) Uani 1 1 d . . .
O12W O 0.9235(3) 0.89779(19) 0.8054(3) 0.0912(15) Uani 1 1 d . . .
O6W O 1.5917(4) 0.5140(2) 0.2954(2) 0.0798(12) Uani 1 1 d . . .
O8W O 1.1223(5) 0.5477(2) 0.17548(19) 0.1025(17) Uani 1 1 d . . .
O2W O 1.4090(3) -0.0447(3) 0.3335(3) 0.112(2) Uani 1 1 d . . .
O15W O 1.1390(6) 1.0391(4) 0.3074(3) 0.144(2) Uani 1 1 d . . .
O18A O 1.3516(6) 1.0400(4) 0.1798(4) 0.0558(17) Uani 0.50 1 d P A 2
O18W O 1.3029(8) 1.0148(5) 0.2320(5) 0.090(3) Uani 0.50 1 d P B 1
O14W O 1.5259(5) 0.9855(3) 0.0858(3) 0.0386(14) Uani 0.50 1 d P C 2
O14A O 1.5066(6) 1.0092(4) 0.1474(3) 0.0543(17) Uani 0.50 1 d P D 1
O5W O 0.5350(5) 0.1458(4) 0.0258(3) 0.0326(13) Uani 0.50 1 d P E 1
O5WA O 0.5454(5) 0.0922(4) 0.0213(3) 0.0387(14) Uani 0.50 1 d P F 2
H131 H 1.6221 0.8394 0.2102 0.080 Uiso 1 1 d R . .
H3W1 H 2.1440 0.3026 -0.2419 0.080 Uiso 1 1 d R . .
H172 H 0.0627 0.5694 0.4582 0.080 Uiso 1 1 d R . .
H171 H 0.1166 0.6379 0.4744 0.080 Uiso 1 1 d R . .
H3W2 H 2.2553 0.3167 -0.2761 0.080 Uiso 1 1 d R . .
H132 H 1.7446 0.8533 0.1766 0.080 Uiso 1 1 d R . .
H122 H 0.9474 0.8444 0.8291 0.080 Uiso 1 1 d R . .
H7W1 H 1.3408 0.4666 0.2858 0.080 Uiso 1 1 d R . .
H4W1 H 0.9100 -0.0413 0.1686 0.080 Uiso 1 1 d R . .
H121 H 0.9765 0.9239 0.8331 0.080 Uiso 1 1 d R . .
H2W2 H 1.4191 -0.0212 0.3052 0.080 Uiso 1 1 d R . .
H8W2 H 1.0590 0.5668 0.1839 0.080 Uiso 1 1 d R . .
H161 H 0.4002 0.3933 0.3839 0.080 Uiso 1 1 d R . .
H8W1 H 1.1397 0.5230 0.1578 0.080 Uiso 1 1 d R . .
H1W1 H 1.5293 0.0762 0.4202 0.080 Uiso 1 1 d R . .
H111 H 0.9629 0.5728 0.5521 0.080 Uiso 1 1 d R . .
H112 H 0.8416 0.5515 0.5847 0.080 Uiso 1 1 d R . .
H9W1 H 1.0301 0.5573 0.9072 0.080 Uiso 1 1 d R . .
H162 H 0.3573 0.4793 0.4072 0.080 Uiso 1 1 d R . .
H101 H 1.0053 0.4889 0.6654 0.080 Uiso 1 1 d R . .
H102 H 1.0942 0.4237 0.7033 0.080 Uiso 1 1 d R . .
H2W1 H 1.4641 -0.0965 0.3258 0.080 Uiso 1 1 d R . .
H4W2 H 0.8692 0.0253 0.1099 0.080 Uiso 1 1 d R . .
H7W2 H 1.2623 0.5075 0.2095 0.080 Uiso 1 1 d R . .
H1W2 H 1.4781 0.0032 0.4057 0.080 Uiso 1 1 d R . .
H6W2 H 1.4937 0.5049 0.2600 0.080 Uiso 1 1 d R . .
H6W1 H 1.5937 0.5851 0.2892 0.080 Uiso 1 1 d R . .

loop_
_atom_site_aniso_label
_atom_site_aniso_U_11
_atom_site_aniso_U_22
_atom_site_aniso_U_33
_atom_site_aniso_U_23
_atom_site_aniso_U_13
_atom_site_aniso_U_12
O6 0.0159(12) 0.0258(14) 0.0251(13) -0.0048(10) 0.0023(10) -0.0021(11)
N24 0.0156(15) 0.0172(15) 0.0196(15) -0.0047(12) 0.0024(11) -0.0031(12)
O4 0.0248(14) 0.0342(16) 0.0365(15) -0.0091(12) 0.0048(11) -0.0138(12)
O3 0.0199(13) 0.0309(15) 0.0293(14) -0.0015(11) 0.0051(11) -0.0015(11)
N16 0.0164(15) 0.0203(15) 0.0150(14) -0.0033(11) -0.0003(11) -0.0032(12)
O2 0.0381(16) 0.0379(16) 0.0220(14) -0.0031(12) 0.0040(12) 0.0114(13)
N8 0.0130(14) 0.0203(15) 0.0149(15) -0.0012(12) 0.0004(11) -0.0033(11)
O5 0.0261(15) 0.0229(15) 0.069(2) -0.0018(13) 0.0004(13) -0.0098(12)
O1 0.0357(15) 0.0269(14) 0.0197(13) 0.0043(11) -0.0029(11) -0.0085(11)
C3 0.0170(17) 0.0121(16) 0.0193(18) -0.0037(13) 0.0012(14) -0.0006(13)
C2 0.0161(17) 0.0103(16) 0.0180(17) -0.0014(13) -0.0007(14) -0.0017(13)
C31 0.0142(17) 0.0194(18) 0.0166(17) -0.0019(14) 0.0009(13) -0.0009(14)
C18 0.0192(18) 0.0222(19) 0.0130(17) -0.0007(14) -0.0005(14) -0.0029(15)
C29 0.0146(18) 0.025(2) 0.031(2) -0.0094(16) 0.0014(15) -0.0027(15)
C6 0.0168(18) 0.0122(16) 0.0227(18) 0.0001(14) 0.0004(14) 0.0001(13)
C25 0.0135(17) 0.0226(19) 0.0147(17) -0.0039(14) -0.0002(13) -0.0019(14)
C1 0.0174(17) 0.0113(16) 0.0165(17) -0.0005(13) -0.0008(14) -0.0005(13)
C4 0.0189(18) 0.0116(16) 0.0212(18) -0.0040(14) -0.0015(14) 0.0001(13)
C13 0.0183(18) 0.0229(19) 0.0200(18) -0.0055(15) 0.0012(14) -0.0013(15)
C17 0.0216(19) 0.0217(18) 0.0117(17) -0.0022(14) -0.0016(14) -0.0059(15)
C9 0.0120(17) 0.0233(19) 0.0195(18) -0.0042(15) -0.0015(14) -0.0033(14)
C12 0.0228(19) 0.026(2) 0.027(2) -0.0055(16) -0.0004(16) 0.0017(15)
C26 0.0197(18) 0.0211(19) 0.0218(19) -0.0036(15) 0.0003(14) -0.0038(15)
C33 0.0188(18) 0.0252(19) 0.0239(19) -0.0078(15) -0.0036(15) -0.0029(15)
C21 0.0174(18) 0.0235(19) 0.0212(18) -0.0037(15) 0.0002(14) -0.0053(15)
C5 0.0163(17) 0.0131(17) 0.0243(19) -0.0030(14) -0.0032(14) -0.0022(14)
C30 0.0180(18) 0.022(2) 0.0242(19) -0.0040(15) 0.0014(15) -0.0049(16)
C7 0.0195(18) 0.0155(17) 0.0168(17) -0.0006(14) 0.0016(14) -0.0040(14)
C11 0.0222(19) 0.0213(19) 0.0221(19) 0.0022(15) -0.0028(15) -0.0007(15)
C14 0.0162(18) 0.032(2) 0.0177(18) -0.0019(17) -0.0008(14) -0.0065(16)
C15 0.0201(18) 0.0176(18) 0.0173(18) -0.0025(14) -0.0023(14) 0.0008(14)
C19 0.0217(19) 0.0218(19) 0.0169(18) -0.0024(14) -0.0001(14) 0.0010(15)
C22 0.0204(19) 0.030(2) 0.0130(17) -0.0022(15) -0.0013(14) -0.0072(17)
C23 0.0170(18) 0.0166(18) 0.0282(19) -0.0040(15) 0.0001(15) -0.0046(14)
C10 0.0132(17) 0.0249(19) 0.0193(18) -0.0020(15) -0.0014(14) -0.0051(14)
C20 0.0239(19) 0.0212(19) 0.0225(19) -0.0051(15) 0.0024(15) -0.0065(15)
C28 0.0177(19) 0.023(2) 0.054(3) -0.0144(18) 0.0024(17) 0.0003(16)
C35 0.0173(18) 0.031(2) 0.0202(19) -0.0023(15) 0.0031(14) -0.0046(15)
C27 0.023(2) 0.022(2) 0.048(2) -0.0098(18) 0.0003(17) -0.0044(16)
C36 0.027(2) 0.034(2) 0.026(2) 0.0041(17) 0.0028(16) -0.0131(17)
C34 0.031(2) 0.029(2) 0.029(2) -0.0068(17) -0.0102(17) 0.0040(17)
C32 0.0201(18) 0.0212(19) 0.034(2) -0.0043(16) 0.0035(16) -0.0070(15)
O12 0.0181(13) 0.0296(14) 0.0245(13) -0.0086(11) 0.0017(10) -0.0048(11)
N52 0.0145(15) 0.0180(15) 0.0142(14) -0.0019(11) 0.0015(11) -0.0023(12)
O9 0.0167(13) 0.0348(15) 0.0303(14) -0.0053(12) 0.0055(11) -0.0005(11)
O11 0.0251(14) 0.0230(14) 0.0466(17) -0.0041(12) -0.0019(12) -0.0072(11)
O8 0.0350(15) 0.0419(16) 0.0199(13) -0.0021(12) 0.0061(11) -0.0027(13)
N44 0.0149(14) 0.0248(16) 0.0168(15) -0.0023(12) -0.0002(12) -0.0039(12)
O10 0.0207(13) 0.0390(16) 0.0348(15) -0.0132(12) 0.0064(11) -0.0130(12)
N60 0.0157(15) 0.0208(15) 0.0158(14) -0.0029(12) -0.0002(11) -0.0049(12)
C54 0.0178(18) 0.0238(19) 0.0113(17) -0.0021(14) -0.0008(13) -0.0021(15)
C38 0.0131(17) 0.0141(17) 0.0238(19) -0.0045(14) -0.0014(14) 0.0011(13)
C40 0.0157(18) 0.0143(17) 0.0238(19) -0.0059(14) -0.0023(14) 0.0007(13)
O7 0.0310(15) 0.0339(15) 0.0244(14) 0.0052(12) -0.0049(11) -0.0088(12)
C39 0.0161(17) 0.0129(17) 0.0196(18) -0.0043(14) 0.0020(14) -0.0002(13)
C65 0.0156(18) 0.025(2) 0.0213(18) -0.0028(15) 0.0038(14) -0.0015(15)
C62 0.0227(18) 0.0210(18) 0.0101(16) -0.0013(14) -0.0018(14) -0.0046(15)
C57 0.0163(17) 0.0251(19) 0.0146(17) -0.0027(14) -0.0004(13) -0.0066(15)
C53 0.0177(18) 0.0257(19) 0.0139(17) -0.0038(14) 0.0005(14) -0.0065(15)
C51 0.0169(17) 0.0186(18) 0.0185(18) -0.0026(14) -0.0002(14) -0.0014(14)
C61 0.0163(18) 0.0255(19) 0.0097(16) -0.0009(14) -0.0017(13) -0.0021(14)
C43 0.0198(18) 0.0262(19) 0.0184(18) -0.0029(15) 0.0017(14) -0.0050(15)
C42 0.0184(18) 0.0208(18) 0.0201(18) -0.0043(14) 0.0014(14) -0.0009(14)
C55 0.0211(19) 0.0240(19) 0.0146(17) -0.0059(14) 0.0007(14) 0.0003(15)
C58 0.0156(18) 0.031(2) 0.0125(17) -0.0041(15) -0.0003(14) -0.0026(16)
C41 0.0151(17) 0.0155(17) 0.0233(19) -0.0047(14) 0.0020(14) -0.0009(14)
C56 0.0195(18) 0.0180(18) 0.0209(18) -0.0041(14) 0.0011(14) -0.0050(14)
C48 0.024(2) 0.027(2) 0.027(2) -0.0074(16) 0.0002(16) -0.0010(16)
C59 0.0169(18) 0.0185(18) 0.0279(19) -0.0078(15) 0.0021(15) -0.0014(14)
C64 0.0196(19) 0.025(2) 0.025(2) -0.0032(15) 0.0001(15) 0.0017(15)
C67 0.0160(17) 0.0220(18) 0.0184(18) -0.0049(14) 0.0017(14) -0.0025(14)
C49 0.0185(18) 0.028(2) 0.0184(18) -0.0068(15) -0.0005(14) -0.0048(15)
C37 0.0176(18) 0.0189(18) 0.0163(18) -0.0040(14) -0.0010(14) -0.0016(14)
C46 0.0153(17) 0.028(2) 0.0196(18) -0.0009(15) -0.0023(14) -0.0079(15)
C66 0.0230(19) 0.022(2) 0.0134(17) -0.0010(14) 0.0008(14) -0.0051(16)
C50 0.0130(17) 0.029(2) 0.0204(19) -0.0011(17) -0.0022(14) -0.0091(16)
C47 0.0211(19) 0.028(2) 0.026(2) -0.0010(16) -0.0063(15) -0.0057(16)
C70 0.0211(19) 0.031(2) 0.024(2) -0.0034(16) -0.0035(15) 0.0010(16)
C45 0.0171(18) 0.029(2) 0.0168(18) -0.0057(15) 0.0003(14) -0.0054(15)
C63 0.026(2) 0.0198(18) 0.0161(18) -0.0009(14) -0.0023(15) -0.0028(15)
C69 0.0183(18) 0.0247(19) 0.0188(18) -0.0053(15) -0.0016(14) -0.0004(15)
C71 0.0166(18) 0.047(2) 0.022(2) 0.0016(17) 0.0007(15) -0.0075(17)
C68 0.0211(19) 0.026(2) 0.032(2) -0.0062(16) 0.0020(16) -0.0078(16)
C72 0.050(3) 0.057(3) 0.042(3) -0.008(2) 0.005(2) -0.014(2)
O17W 0.0216(13) 0.0344(15) 0.0355(15) -0.0051(12) 0.0053(11) -0.0069(11)
O9W 0.0305(15) 0.0386(16) 0.0333(15) -0.0037(12) 0.0078(12) -0.0103(12)
O13W 0.0223(14) 0.0358(15) 0.0332(15) -0.0008(12) -0.0016(11) -0.0044(11)
O3W 0.0204(13) 0.0305(14) 0.0260(13) -0.0037(11) -0.0017(10) -0.0044(11)
O16W 0.0347(16) 0.0352(16) 0.0408(16) -0.0096(13) -0.0008(13) 0.0002(12)
O11W 0.0291(15) 0.0347(15) 0.0325(15) 0.0013(12) -0.0001(12) -0.0006(12)
O4W 0.0470(18) 0.0286(15) 0.0537(19) -0.0052(13) 0.0059(14) -0.0068(13)
O7W 0.074(2) 0.0491(19) 0.0463(19) -0.0222(15) 0.0220(16) -0.0213(17)
O10W 0.070(2) 0.0403(17) 0.0472(19) -0.0140(14) -0.0304(16) 0.0089(15)
O1W 0.066(2) 0.0448(19) 0.100(3) -0.0279(19) 0.024(2) -0.0330(17)
O12W 0.053(2) 0.0354(19) 0.181(5) 0.010(2) -0.048(3) -0.0065(16)
O6W 0.070(3) 0.065(2) 0.095(3) 0.001(2) 0.017(2) 0.005(2)
O8W 0.211(5) 0.059(2) 0.053(2) 0.0018(19) -0.037(3) -0.075(3)
O2W 0.045(2) 0.109(3) 0.215(5) -0.126(4) 0.052(3) -0.035(2)
O15W 0.157(6) 0.133(5) 0.148(5) -0.029(4) 0.020(4) -0.035(4)
O18A 0.050(4) 0.041(4) 0.070(5) -0.008(3) 0.016(4) 0.013(3)
O18W 0.067(5) 0.102(7) 0.087(6) -0.015(5) 0.001(5) 0.030(5)
O14W 0.027(3) 0.041(3) 0.047(4) 0.006(3) 0.001(3) -0.011(2)
O14A 0.052(4) 0.044(4) 0.060(4) 0.003(3) 0.013(3) 0.002(3)
O5W 0.020(3) 0.032(3) 0.043(3) 0.009(3) -0.002(2) -0.003(3)
O5WA 0.017(3) 0.043(4) 0.055(4) 0.000(3) 0.003(3) -0.008(3)

loop_
_atom_type_symbol
_atom_type_description
_atom_type_scat_dispersion_real
_atom_type_scat_dispersion_imag
_atom_type_scat_source
C C 0.0033 0.0016 'International Tables Vol C Tables 4.2.6.8 and 6.1.1.4'
H H 0.0000 0.0000 'International Tables Vol C Tables 4.2.6.8 and 6.1.1.4'
N N 0.0061 0.0033 'International Tables Vol C Tables 4.2.6.8 and 6.1.1.4'
O O 0.0106 0.0060 'International Tables Vol C Tables 4.2.6.8 and 6.1.1.4'

loop_
_geom_angle_atom_site_label_1
_geom_angle_atom_site_label_2
_geom_angle_atom_site_label_3
_geom_angle
_geom_angle_site_symmetry_1
_geom_angle_site_symmetry_3
_geom_angle_publ_flag
C25 N24 C29 121.2(3) . . ?
C25 N24 C23 116.4(3) . . ?
C29 N24 C23 122.3(3) . . ?
C17 N16 C21 120.8(3) . . ?
C17 N16 C15 119.4(3) . . ?
C21 N16 C15 119.8(3) . . ?
C13 N8 C9 121.1(3) . . ?
C13 N8 C7 119.7(3) . . ?
C9 N8 C7 119.1(3) . . ?
C4 C3 C2 120.9(3) . . ?
C4 C3 C15 119.9(3) . . ?
C2 C3 C15 119.2(3) . . ?
C1 C2 C3 118.8(3) . . ?
C1 C2 C31 121.2(3) . . ?
C3 C2 C31 119.8(3) . . ?
C2 C31 C32 110.8(3) . . ?
C17 C18 C19 118.2(3) . . ?
C17 C18 C22 118.5(3) . . ?
C19 C18 C22 123.3(3) . . ?
N24 C29 C28 119.6(3) . . ?
C5 C6 C1 118.5(3) . . ?
C5 C6 C35 121.0(3) . . ?
C1 C6 C35 120.5(3) . . ?
N24 C25 C26 121.3(3) . . ?
C2 C1 C6 121.4(3) . . ?
C2 C1 C7 119.3(3) . . ?
C6 C1 C7 119.3(3) . . ?
C3 C4 C5 119.0(3) . . ?
C3 C4 C33 120.4(3) . . ?
C5 C4 C33 120.4(3) . . ?
N8 C13 C12 120.2(3) . . ?
N16 C17 C18 121.4(3) . . ?
N8 C9 C10 121.0(3) . . ?
C13 C12 C11 119.3(3) . . ?
C25 C26 C27 118.0(3) . . ?
C25 C26 C30 119.1(3) . . ?
C27 C26 C30 122.9(3) . . ?
C4 C33 C34 109.9(3) . . ?
N16 C21 C20 120.2(3) . . ?
C6 C5 C4 121.3(3) . . ?
C6 C5 C23 120.1(3) . . ?
C4 C5 C23 118.5(3) . . ?
O6 C30 O5 126.6(3) . . ?
O6 C30 C26 116.6(3) . . ?
O5 C30 C26 116.8(3) . . ?
N8 C7 C1 111.9(3) . . ?
C12 C11 C10 120.4(3) . . ?
O2 C14 O1 127.9(3) . . ?
O2 C14 C10 116.2(3) . . ?
O1 C14 C10 115.9(3) . . ?
N16 C15 C3 111.6(3) . . ?
C18 C19 C20 119.9(3) . . ?
O4 C22 O3 127.0(3) . . ?
O4 C22 C18 116.3(3) . . ?
O3 C22 C18 116.7(3) . . ?
N24 C23 C5 114.6(3) . . ?
C9 C10 C11 117.9(3) . . ?
C9 C10 C14 119.7(3) . . ?
C11 C10 C14 122.3(3) . . ?
C21 C20 C19 119.5(3) . . ?
C29 C28 C27 119.6(3) . . ?
C6 C35 C36 112.6(3) . . ?
C28 C27 C26 120.2(3) . . ?
C53 N52 C57 120.9(3) . . ?
C53 N52 C51 119.1(3) . . ?
C57 N52 C51 119.9(3) . . ?
C49 N44 C45 121.2(3) . . ?
C49 N44 C43 119.4(3) . . ?
C45 N44 C43 119.4(3) . . ?
C65 N60 C61 120.6(3) . . ?
C65 N60 C59 122.4(3) . . ?
C61 N60 C59 116.9(3) . . ?
C53 C54 C55 117.7(3) . . ?
C53 C54 C58 119.2(3) . . ?
C55 C54 C58 123.1(3) . . ?
C37 C38 C39 118.6(3) . . ?
C37 C38 C67 121.0(3) . . ?
C39 C38 C67 120.2(3) . . ?
C39 C40 C41 119.2(3) . . ?
C39 C40 C69 120.2(3) . . ?
C41 C40 C69 120.6(3) . . ?
C40 C39 C38 121.2(3) . . ?
C40 C39 C51 119.3(3) . . ?
C38 C39 C51 119.5(3) . . ?
N60 C65 C64 120.4(3) . . ?
C61 C62 C63 118.2(3) . . ?
C61 C62 C66 120.4(3) . . ?
C63 C62 C66 121.4(3) . . ?
N52 C57 C56 120.0(3) . . ?
N52 C53 C54 121.6(3) . . ?
N52 C51 C39 111.6(3) . . ?
N60 C61 C62 121.1(3) . . ?
N44 C43 C37 113.4(3) . . ?
C41 C42 C37 119.1(3) . . ?
C41 C42 C71 120.9(3) . . ?
C37 C42 C71 120.0(3) . . ?
C56 C55 C54 120.1(3) . . ?
O9 C58 O10 127.0(3) . . ?
O9 C58 C54 116.5(3) . . ?
O10 C58 C54 116.5(3) . . ?
C42 C41 C40 120.5(3) . . ?
C42 C41 C59 120.2(3) . . ?
C40 C41 C59 119.2(3) . . ?
C57 C56 C55 119.6(3) . . ?
C49 C48 C47 119.9(3) . . ?
N60 C59 C41 114.4(3) . . ?
C65 C64 C63 119.5(3) . . ?
C38 C67 C68 111.6(3) . . ?
N44 C49 C48 120.0(3) . . ?
C38 C37 C42 121.3(3) . . ?
C38 C37 C43 118.6(3) . . ?
C42 C37 C43 120.1(3) . . ?
C45 C46 C47 118.4(3) . . ?
C45 C46 C50 119.7(3) . . ?
C47 C46 C50 121.9(3) . . ?
O11 C66 O12 126.3(3) . . ?
O11 C66 C62 116.9(3) . . ?
O12 C66 C62 116.8(3) . . ?
O8 C50 O7 128.1(3) . . ?
O8 C50 C46 116.7(3) . . ?
O7 C50 C46 115.2(3) . . ?
C46 C47 C48 119.6(3) . . ?
N44 C45 C46 120.9(3) . . ?
C64 C63 C62 120.1(3) . . ?
C40 C69 C70 110.7(3) . . ?
C72 C71 C42 113.1(3) . . ?

loop_
_geom_bond_atom_site_label_1
_geom_bond_atom_site_label_2
_geom_bond_distance
_geom_bond_site_symmetry_2
_geom_bond_publ_flag
O6 C30 1.238(4) . ?
N24 C25 1.343(4) . ?
N24 C29 1.344(4) . ?
N24 C23 1.499(4) . ?
O4 C22 1.247(4) . ?
O3 C22 1.254(4) . ?
N16 C17 1.343(4) . ?
N16 C21 1.352(4) . ?
N16 C15 1.503(4) . ?
O2 C14 1.245(4) . ?
N8 C13 1.344(4) . ?
N8 C9 1.354(4) . ?
N8 C7 1.498(4) . ?
O5 C30 1.249(4) . ?
O1 C14 1.246(4) . ?
C3 C4 1.401(5) . ?
C3 C2 1.410(4) . ?
C3 C15 1.513(4) . ?
C2 C1 1.401(4) . ?
C2 C31 1.514(4) . ?
C31 C32 1.516(5) . ?
C18 C17 1.380(5) . ?
C18 C19 1.384(5) . ?
C18 C22 1.519(5) . ?
C29 C28 1.371(5) . ?
C6 C5 1.404(5) . ?
C6 C1 1.408(5) . ?
C6 C35 1.513(5) . ?
C25 C26 1.371(5) . ?
C1 C7 1.515(4) . ?
C4 C5 1.406(5) . ?
C4 C33 1.513(5) . ?
C13 C12 1.370(5) . ?
C9 C10 1.377(5) . ?
C12 C11 1.385(5) . ?
C26 C27 1.381(5) . ?
C26 C30 1.526(5) . ?
C33 C34 1.522(5) . ?
C21 C20 1.371(5) . ?
C5 C23 1.506(5) . ?
C11 C10 1.388(5) . ?
C14 C10 1.526(5) . ?
C19 C20 1.391(5) . ?
C28 C27 1.380(5) . ?
C35 C36 1.536(5) . ?
O12 C66 1.259(4) . ?
N52 C53 1.341(4) . ?
N52 C57 1.348(4) . ?
N52 C51 1.501(4) . ?
O9 C58 1.240(4) . ?
O11 C66 1.245(4) . ?
O8 C50 1.241(4) . ?
N44 C49 1.349(4) . ?
N44 C45 1.353(4) . ?
N44 C43 1.491(4) . ?
O10 C58 1.252(4) . ?
N60 C65 1.346(4) . ?
N60 C61 1.353(4) . ?
N60 C59 1.507(4) . ?
C54 C53 1.377(5) . ?
C54 C55 1.389(5) . ?
C54 C58 1.522(5) . ?
C38 C37 1.400(5) . ?
C38 C39 1.406(5) . ?
C38 C67 1.509(4) . ?
C40 C39 1.402(5) . ?
C40 C41 1.409(5) . ?
C40 C69 1.516(5) . ?
O7 C50 1.244(4) . ?
C39 C51 1.514(4) . ?
C65 C64 1.372(5) . ?
C62 C61 1.379(5) . ?
C62 C63 1.385(5) . ?
C62 C66 1.519(5) . ?
C57 C56 1.371(5) . ?
C43 C37 1.513(5) . ?
C42 C41 1.401(5) . ?
C42 C37 1.408(5) . ?
C42 C71 1.517(5) . ?
C55 C56 1.380(5) . ?
C41 C59 1.509(5) . ?
C48 C49 1.366(5) . ?
C48 C47 1.392(5) . ?
C64 C63 1.380(5) . ?
C67 C68 1.529(5) . ?
C46 C45 1.376(5) . ?
C46 C47 1.389(5) . ?
C46 C50 1.528(5) . ?
C70 C69 1.529(5) . ?
C71 C72 1.477(6) . ?

loop_
_geom_hbond_atom_site_label_D
_geom_hbond_atom_site_label_H
_geom_hbond_atom_site_label_A
_geom_hbond_distance_DH
_geom_hbond_distance_HA
_geom_hbond_distance_DA
_geom_hbond_angle_DHA
_geom_hbond_site_symmetry_A
O13W H131 O10 0.90 1.95 2.842(3) 170.5 .
O3W H3W1 O4 0.93 1.89 2.792(3) 162.3 .
O17W H172 O11W 0.92 1.98 2.882(4) 166.8 2_666
O17W H171 O12 0.92 1.94 2.859(3) 177.2 .
O17W H171 O11 0.92 2.58 3.197(3) 124.8 .
O3W H3W2 O9 0.90 1.93 2.823(3) 169.4 2_965
O13W H132 O3 0.92 1.95 2.870(3) 177.6 2_965
O12W H122 O8 0.98 1.80 2.744(4) 162.6 .
O7W H7W1 O16W 0.95 1.85 2.799(4) 174.4 1_655
O4W H4W1 O3 0.89 1.87 2.761(4) 175.2 2_855
O12W H121 O4W 0.98 1.83 2.739(4) 152.7 2_766
O2W H2W2 O18W 0.66 1.89 2.349(10) 126.7 1_545
O8W H8W2 O10W 0.72 2.34 2.768(6) 119.6 2_766
O16W H161 O2 1.04 1.78 2.788(4) 163.5 1_455
O8W H8W1 O9W 0.59 2.42 2.822(4) 128.4 2_766
O1W H1W1 O1 0.91 1.85 2.753(4) 171.1 .
O11W H111 O17W 0.98 1.87 2.791(4) 155.5 1_655
O11W H112 O16W 0.98 1.90 2.819(4) 155.5 2_666
O9W H9W1 O7 0.96 1.77 2.733(3) 177.0 .
O16W H162 O11 1.01 1.76 2.712(4) 155.3 .
O10W H101 O11W 0.95 1.83 2.769(4) 171.4 .
O10W H102 O3W 1.01 1.81 2.773(4) 158.9 1_456
O2W H2W1 O10 1.02 1.85 2.823(4) 160.2 1_545
O4W H4W2 O5 1.00 1.75 2.726(4) 163.1 .
O7W H7W2 O8W 1.17 1.65 2.812(6) 174.7 .
O1W H1W2 O2W 0.81 1.94 2.742(5) 171.6 .
O6W H6W2 O7W 1.30 1.65 2.914(5) 161.9 .
O6W H6W1 O9 1.22 1.68 2.881(5) 166.6 .
